data_2000136
loop_
_publ_author_name
'Koman, M.'
'Baran, P.'
'Valigura, D.'

_publ_section_title
;
 Structure of (2,2'-bipyridine
 <i>N</i>,<i>N</i>'-dioxide)dichloro(methanol)copper(II),
 [Cu(bpyO~2~)(MeOH)Cl~2~]
;
_journal_issue 12
_journal_name_full 'Acta Crystallographica Section C'
_journal_page_first 2529
_journal_page_last 2531
_journal_paper_doi 10.1107/S0108270191007424
_journal_volume 47
_journal_year 1991
_chemical_formula_sum 'C11 H12 Cl2 Cu N2 O3'
_chemical_formula_weight 354.68
_symmetry_cell_setting monoclinic
_symmetry_space_group_name_Hall '-P 2ybc'
_symmetry_space_group_name_H-M 'P 1 21/c 1'
_cell_angle_alpha 90
_cell_angle_beta 90.300(10)
_cell_angle_gamma 90
_cell_formula_units_Z 8
_cell_length_a 16.420(5)
_cell_length_b 8.545(2)
_cell_length_c 19.001(4)
_cell_volume 2666.0(12)
_diffrn_radiation_type Cu
_diffrn_radiation_wavelength 1.54178
_exptl_absorpt_coefficient_mu 6.133
_exptl_crystal_density_diffrn 1.767
_exptl_crystal_density_meas 1.77
_exptl_crystal_F_000 1432
_cod_data_source_file mu0245.cif
_cod_data_source_block mu0245a
_cod_original_cell_volume 2665.9(11)
_cod_original_formula_sum 'C11 H12 Cl2 Cu1 N2 O3'
_cod_database_code 2000136

loop_
_atom_site_label
_atom_site_fract_x
_atom_site_fract_y
_atom_site_fract_z
_atom_site_U_iso_or_equiv
Cu1 -.06480(10) .58180(10) .35400(10) .0336(4)
Cl1 -.19440(10) .6427(3) .38200(10) .0496(7)
Cl2 .06860(10) .6278(3) .37010(10) .0486(7)
O1 -.0723(3) .4147(6) .4254(2) .0343(16)
O2 -.0643(3) .3789(6) .2801(2) .0363(17)
O5 -.0661(3) .7444(7) .2795(3) .045(2)
N1 -.0204(4) .2921(7) .4226(3) .0340(19)
N2 -.1256(4) .2807(8) .2945(3) .037(2)
C1 .0476(5) .2970(9) .4623(4) .036(2)
C2 .0976(5) .1679(9) .4645(4) .042(3)
C3 .0780(5) .0345(9) .4275(4) .045(3)
C4 .0094(5) .0352(9) .3867(4) .042(3)
C5 -.0409(5) .1645(9) .3835(2) .036(2)
C6 -.1167(5) .1713(9) .3439(4) .038(3)
C7 -.1771(5) .0625(9) .3547(5) .049(3)
C8 -.2499(5) .0755(8) .3146(5) .054(3)
C9 -.2583(5) .1914(9) .2681(5) .057(4)
C10 -.1958(5) .2939(9) .2577(4) .043(3)
C21 -.1295(6) .7576(9) .2284(4) .056(3)
Cu2 .57720(10) .52920(10) .11490(10) .0367(4)
Cl3 .45120(10) .6067(3) .14580(10) .0475(6)
Cl4 .71170(10) .5689(3) .13190(10) .0555(8)
O3 .5808(3) .3529(6) .1816(3) .0402(18)
O4 .5665(3) .3425(6) .0356(3) .0398(18)
O6 .5723(4) .6829(7) .0377(3) .044(2)
N3 .5215(4) .2482(8) .1739(3) .037(2)
N4 .6233(4) .2309(8) .0441(3) .043(2)
C11 .4520(5) .2581(9) .2111(4) .047(3)
C12 .3936(6) .1463(9) .2056(5) .055(4)
C13 .4063(7) .0207(9) .1648(6) .060(4)
C14 .4774(6) .0061(9) .1262(5) .056(4)
C15 .5351(5) .1217(9) .1316(4) .039(3)
C16 .6121(5) .1188(9) .0937(4) .037(3)
C17 .6695(6) .0033(9) .1000(5) .052(4)
C18 .7388(7) .0076(8) .0611(7) .071(4)
C19 .7494(6) .1239(9) .0146(6) .071(5)
C20 .6908(6) .2346(9) .0055(5) .058(4)
C22 .6312(6) .6912(9) -.0176(5) .056(4)
H1 .533(4) .382(8) .494(4) ?
H2 .133(5) .151(9) .487(4) ?
H3 .098(5) -.071(9) .432(4) ?
H4 -.012(5) -.051(9) .367(4) ?
H5 -.171(5) -.046(3) .403(4) ?
H6 -.302(5) -.016(4) .337(4) ?
H7 -.304(5) .187(9) .242(4) ?
H8 -.200(5) .410(9) .227(4) ?
H9 -.016(5) .813(9) .263(4) ?
H10 -.185(4) .703(9) .254(4) ?
H11 -.117(5) .676(9) .193(4) ?
H12 -.133(5) .865(9) .204(4) ?
H13 .470(5) .304(9) .249(4) ?
H14 .343(5) .172(9) .227(4) ?
H15 .379(6) .048(9) .171(5) ?
H16 .491(5) -1.081(9) .092(4) ?
H17 .659(5) -.064(9) .134(4) ?
H18 .780(5) -.082(9) .077(4) ?
H19 .800(5) .132(9) -.013(4) ?
H20 -.696(5) .322(9) -.019(4) ?
H21 .533(4) .675(7) .026(3) ?
H22 .631(5) .829(9) -.036(4) ?
H23 .626(5) .617(9) -.061(4) ?
H24 .688(5) .649(9) -.002(4) ?
